data_1537280
loop_
_publ_author_name
'du Peloux, C.'
'Secheresse, F.'
'Barboux, P.'
'Laurent, G.'
'Dolbecq, A.'
'Marrot, J.'

_publ_section_title
;
 Octanuclear Oxothiomolybdate (V) Rings: Structure and Ionic Conducting
 Properties
;
_journal_name_full 'Chemistry - A European Journal'
_journal_page_first 3026
_journal_page_last 3032
_journal_volume 10
_journal_year 2004
_chemical_formula_sum 'H8 Li3 Mo9 O41 S8'
_space_group_IT_number 87
_symmetry_space_group_name_Hall '-I 4'
_symmetry_space_group_name_H-M 'I 4/m'
_cell_angle_alpha 90
_cell_angle_beta 90
_cell_angle_gamma 90
_cell_formula_units_Z 2
_cell_length_a 14.7749
_cell_length_b 14.7749
_cell_length_c 11.189
_cell_volume 2442.533
_citation_journal_id_ASTM CEUJED
_cod_data_source_file duPeloux_CEUJED_2004_1346.cif
_cod_data_source_block H8Li3Mo9O41S8
_cod_database_code 1537280

loop_
_symmetry_equiv_pos_as_xyz
x,y,z
-y,x,z
-x,-y,z
y,-x,z
-x,-y,-z
y,-x,-z
x,y,-z
-y,x,-z
x+1/2,y+1/2,z+1/2
-y+1/2,x+1/2,z+1/2
-x+1/2,-y+1/2,z+1/2
y+1/2,-x+1/2,z+1/2
-x+1/2,-y+1/2,-z+1/2
y+1/2,-x+1/2,-z+1/2
x+1/2,y+1/2,-z+1/2
-y+1/2,x+1/2,-z+1/2

loop_
_atom_site_label
_atom_site_type_symbol
_atom_site_fract_x
_atom_site_fract_y
_atom_site_fract_z
_atom_site_occupancy
_atom_site_U_iso_or_equiv
Li2 Li+1 0 0.5 0 0.809 0.0
Mo3 Mo+5 0.5 0.5 -0.03099 0.5 0.0
O8 O-2 0.5 0.5 -0.5 1 0.0
Mo1 Mo+5 0.323391 0.295701 0 1 0.0
O7 O-2 0.42825 0.25426 -0.34779 1 0.0
O4 O-2 0.37656 0.53548 0 1 0.0
Mo2 Mo+5 0.23771 0.465836 0 1 0.0
O9 O-2 0.4435 0.5935 -0.4156 0.25 0.0
H1 H+1 0.4099 0.2488 0.1532 1 0.0
O3 O-2 0.22526 0.58338 -0.10805 1 0.0
O5 O-2 0.5 0.5 -0.186 1 0.0
S1 S+3 0.28895 0.38503 -0.16477 1 0.0
O1 O-2 0.23622 0.22064 0 1 0.0
O2 O-2 0.12681 0.4397 0 1 0.0
O6 O-2 0.09626 0.46242 -0.36033 1 0.0
Li1 Li+1 0 0.5 -0.25 0.691 0.0
